data_2213844
loop_
_publ_author_name
'Bi-Song Zhang'

_publ_section_title <i>catena</i>-Poly[[(1,10-phenanthroline-\k^2^<i>N</i>,<i>N</i>')cadmate(II)]-di-\m-bromido]
_journal_coeditor_code HY2057
_journal_issue 6
_journal_name_full 'Acta Crystallographica Section E'
_journal_page_first m1562
_journal_page_last m1562
_journal_paper_doi 10.1107/S1600536807020831
_journal_volume 63
_journal_year 2007
_chemical_formula_iupac '[Cd Br2 (C12 H8 N2)]'
_chemical_formula_moiety 'C12 H8 Br2 Cd N2'
_chemical_formula_sum 'C12 H8 Br2 Cd N2'
_chemical_formula_weight 452.42
_chemical_name_systematic <i>catena</i>-Poly[[(1,10-phenanthroline-\k^2^N,N')cadmate(II)]-di-\m-bromido]
_space_group_IT_number 15
_symmetry_cell_setting monoclinic
_symmetry_space_group_name_Hall '-C 2yc'
_symmetry_space_group_name_H-M 'C 1 2/c 1'
_atom_sites_solution_hydrogens geom
_atom_sites_solution_primary direct
_atom_sites_solution_secondary difmap
_audit_creation_method SHELXL97
_cell_angle_alpha 90.00
_cell_angle_beta 108.664(4)
_cell_angle_gamma 90.00
_cell_formula_units_Z 4
_cell_length_a 16.7781(7)
_cell_length_b 10.7594(7)
_cell_length_c 7.4213(3)
_cell_measurement_reflns_used 961
_cell_measurement_temperature 290(2)
_cell_measurement_theta_max 25.97
_cell_measurement_theta_min 2.29
_cell_volume 1269.26(11)
_computing_cell_refinement SMART
_computing_data_collection 'SMART (Bruker, 1998)'
_computing_data_reduction 'SAINT (Bruker, 1998)'
_computing_molecular_graphics 'SHELXTL (Bruker, 1998)'
_computing_publication_material SHELXTL
_computing_structure_refinement 'SHELXL97 (Sheldrick, 1997)'
_computing_structure_solution 'SHELXS97 (Sheldrick, 1997)'
_diffrn_ambient_temperature 290(2)
_diffrn_measured_fraction_theta_full 0.982
_diffrn_measured_fraction_theta_max 0.982
_diffrn_measurement_device_type 'Bruker SMART CCD area-detector'
_diffrn_measurement_method '\f and \w'
_diffrn_radiation_monochromator graphite
_diffrn_radiation_source 'fine-focus sealed tube'
_diffrn_radiation_type MoK\a
_diffrn_radiation_wavelength 0.71073
_diffrn_reflns_av_R_equivalents 0.0388
_diffrn_reflns_av_sigmaI/netI 0.0453
_diffrn_reflns_limit_h_max 18
_diffrn_reflns_limit_h_min -20
_diffrn_reflns_limit_k_max 10
_diffrn_reflns_limit_k_min -13
_diffrn_reflns_limit_l_max 9
_diffrn_reflns_limit_l_min -9
_diffrn_reflns_number 7231
_diffrn_reflns_theta_full 25.97
_diffrn_reflns_theta_max 25.97
_diffrn_reflns_theta_min 2.29
_exptl_absorpt_coefficient_mu 7.993
_exptl_absorpt_correction_T_max 0.511
_exptl_absorpt_correction_T_min 0.340
_exptl_absorpt_correction_type multi-scan
_exptl_absorpt_process_details '(SADABS; Sheldrick, 1996)'
_exptl_crystal_colour colourless
_exptl_crystal_density_diffrn 2.368
_exptl_crystal_density_method 'not measured'
_exptl_crystal_description block
_exptl_crystal_F_000 848
_exptl_crystal_size_max 0.234
_exptl_crystal_size_mid 0.123
_exptl_crystal_size_min 0.098
_refine_diff_density_max 0.590
_refine_diff_density_min -0.465
_refine_ls_extinction_coef 0.00093(19)
_refine_ls_extinction_expression Fc^*^=kFc[1+0.001xFc^2^\l^3^/sin(2\q)]^-1/4^
_refine_ls_extinction_method 'SHELXL97 (Sheldrick, 1997)'
_refine_ls_goodness_of_fit_ref 1.057
_refine_ls_hydrogen_treatment constr
_refine_ls_matrix_type full
_refine_ls_number_parameters 79
_refine_ls_number_reflns 1247
_refine_ls_number_restraints 0
_refine_ls_restrained_S_all 1.057
_refine_ls_R_factor_all 0.0409
_refine_ls_R_factor_gt 0.0286
_refine_ls_shift/su_max 0.000
_refine_ls_shift/su_mean 0.000
_refine_ls_structure_factor_coef Fsqd
_refine_ls_weighting_details 'calc w = 1/[\s^2^(Fo^2^)+3.3613P] where P=(Fo^2^+2Fc^2^)/3'
_refine_ls_weighting_scheme calc
_refine_ls_wR_factor_gt 0.0639
_refine_ls_wR_factor_ref 0.0673
_reflns_number_gt 998
_reflns_number_total 1247
_reflns_threshold_expression I>2\s(I)
_cod_data_source_file hy2057.cif
_cod_data_source_block I
_cod_original_sg_symbol_H-M 'C 2/c'
_cod_database_code 2213844
_cod_database_fobs_code 2213844

loop_
_symmetry_equiv_pos_as_xyz
'x, y, z'
'-x, y, -z+1/2'
'x+1/2, y+1/2, z'
'-x+1/2, y+1/2, -z+1/2'
'-x, -y, -z'
'x, -y, z-1/2'
'-x+1/2, -y+1/2, -z'
'x+1/2, -y+1/2, z-1/2'

loop_
_atom_site_type_symbol
_atom_site_label
_atom_site_fract_x
_atom_site_fract_y
_atom_site_fract_z
_atom_site_U_iso_or_equiv
_atom_site_adp_type
_atom_site_calc_flag
_atom_site_refinement_flags
_atom_site_occupancy
Cd Cd1 0.5000 0.42497(3) 0.2500 0.04136(18) Uani d S 1
Br Br1 0.60185(3) 0.58225(4) 0.49961(6) 0.04905(19) Uani d . 1
N N1 0.4258(2) 0.2472(3) 0.1038(5) 0.0462(9) Uani d . 1
C C1 0.3527(3) 0.2477(6) -0.0359(8) 0.0699(15) Uani d . 1
H H1 0.3291 0.3253 -0.0919 0.084 Uiso d R 1
C C2 0.3095(5) 0.1378(9) -0.1055(11) 0.105(3) Uani d . 1
H H2 0.2563 0.1406 -0.2050 0.125 Uiso d R 1
C C3 0.3414(7) 0.0289(8) -0.0353(13) 0.112(4) Uani d . 1
H H3 0.3095 -0.0452 -0.0812 0.135 Uiso d R 1
C C4 0.4194(6) 0.0225(5) 0.1050(10) 0.085(2) Uani d . 1
C C5 0.4646(8) -0.0905(4) 0.1855(12) 0.131(7) Uani d . 1
H H5 0.4391 -0.1695 0.1417 0.157 Uiso d R 1
C C6 0.4603(3) 0.1372(4) 0.1760(6) 0.0534(13) Uani d . 1

loop_
_atom_site_aniso_label
_atom_site_aniso_U_11
_atom_site_aniso_U_22
_atom_site_aniso_U_33
_atom_site_aniso_U_12
_atom_site_aniso_U_13
_atom_site_aniso_U_23
Cd1 0.0494(3) 0.0298(2) 0.0357(3) 0.000 0.00083(19) 0.000
Br1 0.0535(4) 0.0480(3) 0.0414(3) -0.0127(2) 0.0092(2) -0.00875(17)
N1 0.049(2) 0.044(2) 0.051(2) -0.0127(17) 0.0228(18) -0.0174(16)
C1 0.053(3) 0.093(4) 0.065(3) -0.018(3) 0.021(3) -0.037(3)
C2 0.074(5) 0.157(7) 0.096(5) -0.061(5) 0.044(4) -0.083(5)
C3 0.150(8) 0.110(6) 0.120(6) -0.090(6) 0.103(6) -0.083(6)
C4 0.149(7) 0.049(3) 0.099(5) -0.049(4) 0.098(5) -0.039(3)
C5 0.29(2) 0.032(3) 0.151(11) -0.038(5) 0.178(12) -0.027(3)
C6 0.082(4) 0.035(2) 0.064(3) -0.018(2) 0.052(2) -0.0149(19)

loop_
_atom_type_symbol
_atom_type_description
_atom_type_scat_dispersion_real
_atom_type_scat_dispersion_imag
_atom_type_scat_source
C C 0.0033 0.0016 'International Tables Vol C Tables 4.2.6.8 and 6.1.1.4'
H H 0.0000 0.0000 'International Tables Vol C Tables 4.2.6.8 and 6.1.1.4'
N N 0.0061 0.0033 'International Tables Vol C Tables 4.2.6.8 and 6.1.1.4'
Br Br -0.2901 2.4595 'International Tables Vol C Tables 4.2.6.8 and 6.1.1.4'
Cd Cd -0.8075 1.2024 'International Tables Vol C Tables 4.2.6.8 and 6.1.1.4'

loop_
_geom_angle_atom_site_label_1
_geom_angle_atom_site_label_2
_geom_angle_atom_site_label_3
_geom_angle_site_symmetry_1
_geom_angle_site_symmetry_3
_geom_angle
N1 Cd1 N1 . 2_655 71.03(19)
N1 Cd1 Br1 . . 163.57(9)
N1 Cd1 Br1 2_655 . 93.92(10)
N1 Cd1 Br1 . 2_655 93.92(10)
N1 Cd1 Br1 2_655 2_655 163.57(9)
Br1 Cd1 Br1 . 2_655 101.73(2)
N1 Cd1 Br1 . 5_666 86.58(9)
N1 Cd1 Br1 2_655 5_666 90.92(9)
Br1 Cd1 Br1 . 5_666 87.145(15)
Br1 Cd1 Br1 2_655 5_666 94.797(16)
N1 Cd1 Br1 . 6_565 90.92(9)
N1 Cd1 Br1 2_655 6_565 86.58(9)
Br1 Cd1 Br1 . 6_565 94.797(16)
Br1 Cd1 Br1 2_655 6_565 87.145(15)
Br1 Cd1 Br1 5_666 6_565 176.93(2)
Cd1 Br1 Cd1 . 5_666 92.855(15)
C1 N1 C6 . . 119.0(4)
C1 N1 Cd1 . . 125.3(3)
C6 N1 Cd1 . . 115.7(3)
N1 C1 C2 . . 121.7(6)
N1 C1 H1 . . 119.4
C2 C1 H1 . . 118.9
C3 C2 C1 . . 120.5(7)
C3 C2 H2 . . 119.3
C1 C2 H2 . . 120.2
C2 C3 C4 . . 120.3(6)
C2 C3 H3 . . 119.1
C4 C3 H3 . . 120.6
C3 C4 C6 . . 117.4(7)
C3 C4 C5 . . 126.3(7)
C6 C4 C5 . . 116.4(8)
C5 C5 C4 2_655 . 123.4(5)
C5 C5 H5 2_655 . 117.7
C4 C5 H5 . . 118.9
N1 C6 C6 . 2_655 118.7(3)
N1 C6 C4 . . 121.1(6)
C6 C6 C4 2_655 . 120.2(4)

loop_
_geom_bond_atom_site_label_1
_geom_bond_atom_site_label_2
_geom_bond_site_symmetry_2
_geom_bond_distance
Cd1 N1 . 2.349(3)
Cd1 N1 2_655 2.349(3)
Cd1 Br1 . 2.6813(5)
Cd1 Br1 2_655 2.6813(5)
Cd1 Br1 5_666 2.9003(5)
Cd1 Br1 6_565 2.9003(5)
Br1 Cd1 5_666 2.9003(5)
N1 C1 . 1.328(6)
N1 C6 . 1.351(6)
C1 C2 . 1.396(8)
C1 H1 . 0.9600
C2 C3 . 1.323(12)
C2 H2 . 0.9600
C3 C4 . 1.389(11)
C3 H3 . 0.9600
C4 C6 . 1.429(7)
C4 C5 . 1.456(11)
C5 C5 2_655 1.27(2)
C5 H5 . 0.9600
C6 C6 2_655 1.429(10)

loop_
_geom_hbond_atom_site_label_D
_geom_hbond_atom_site_label_H
_geom_hbond_atom_site_label_A
_geom_hbond_site_symmetry_A
_geom_hbond_distance_DH
_geom_hbond_distance_HA
_geom_hbond_distance_DA
_geom_hbond_angle_DHA
_geom_hbond_publ_flag
C2 H2 Br1 3_444 0.96 2.88 3.816(12) 166 yes
C5 H5 Br1 2_645 0.96 2.87 3.815(5) 167 yes
